data_2010554
loop_
_publ_author_name
'Nakagawa, Hiroo'
'Kani, Yoshiyuki'
'Tsuchimoto, Masanobu'
'Ohba, Shigeru'
'Matsushima, Hideaki'
'Tokii, Tadashi'

_publ_section_title
;
 Dimeric copper(II) trimethylsilylacetate adducts with pyridine,
 2-methylpyridine, 3-methylpyridine and quinoline, and a polymeric
 copper(II) trimethylsilylacetate
;
_journal_issue 1
_journal_name_full 'Acta Crystallographica Section C'
_journal_page_first 12
_journal_page_last 16
_journal_paper_doi 10.1107/S0108270199012147
_journal_volume 56
_journal_year 2000
_chemical_formula_iupac '[Cu2 (C5 H11 O2 Si1)4 (C6 H7 N1)2 ]'
_chemical_formula_moiety 'C32 H58 Cu2 N2 O8 Si4 '
_chemical_formula_sum 'C32 H58 Cu2 N2 O8 Si4'
_chemical_formula_weight 838.26
_chemical_name_systematic
;
tetrakis(\m-trimethylsilylacetato-O:O')di(2-methylpyridine-N)dicopper(II)
;
_space_group_IT_number 2
_symmetry_cell_setting triclinic
_symmetry_space_group_name_Hall '-P 1'
_symmetry_space_group_name_H-M 'P -1'
_cell_angle_alpha 104.26(2)
_cell_angle_beta 109.10(2)
_cell_angle_gamma 74.91(2)
_cell_formula_units_Z 1
_cell_length_a 10.874(2)
_cell_length_b 11.508(2)
_cell_length_c 10.330(2)
_cell_measurement_reflns_used 25
_cell_measurement_temperature 298
_cell_measurement_theta_max 15
_cell_measurement_theta_min 10
_cell_volume 1160.9(4)
_computing_cell_refinement ' MSC/AFC Diffractometer Control Software'
_computing_data_collection
; MSC/AFC Diffractometer Control Software
(Molecular Structure Corporation, 1993)
;
_computing_data_reduction ' TEXSAN (Molecular Structure Corporation, 1998)'
_computing_publication_material TEXSAN
_computing_structure_refinement TEXSAN
_diffrn_ambient_temperature 298
_diffrn_measurement_device_type 'Rigaku AFC7R'
_diffrn_measurement_method \q-2\q
_diffrn_radiation_monochromator graphite
_diffrn_radiation_source 'Rigaku rotating anode'
_diffrn_radiation_type 'Mo K\a'
_diffrn_radiation_wavelength .71073
_diffrn_reflns_av_R_equivalents .009
_diffrn_reflns_av_sigmaI/netI .031
_diffrn_reflns_limit_h_max 16
_diffrn_reflns_limit_h_min -16
_diffrn_reflns_limit_k_max 17
_diffrn_reflns_limit_k_min -17
_diffrn_reflns_limit_l_max 0
_diffrn_reflns_limit_l_min -15
_diffrn_reflns_number 8822
_diffrn_reflns_reduction_process 'Lp corrections applied'
_diffrn_reflns_theta_max 32.5
_diffrn_reflns_theta_min 2.5
_diffrn_standards_decay_% 10.1
_diffrn_standards_interval_count 150
_diffrn_standards_number 3
_exptl_absorpt_coefficient_mu 1.060
_exptl_absorpt_correction_T_max .809
_exptl_absorpt_correction_T_min .567
_exptl_absorpt_correction_type \y-scan
_exptl_absorpt_process_details '(North et al., 1968)'
_exptl_crystal_colour green
_exptl_crystal_density_diffrn 1.199
_exptl_crystal_density_method 'not measured'
_exptl_crystal_description plate-like
_exptl_crystal_F_000 442
_exptl_crystal_size_max .5
_exptl_crystal_size_mid .5
_exptl_crystal_size_min .2
_refine_diff_density_max .45
_refine_diff_density_min -.32
_refine_ls_extinction_method none
_refine_ls_goodness_of_fit_ref 1.39
_refine_ls_hydrogen_treatment noref
_refine_ls_matrix_type full
_refine_ls_number_constraints 0
_refine_ls_number_parameters 253
_refine_ls_number_reflns 5352
_refine_ls_number_restraints 0
_refine_ls_R_factor_gt .051
_refine_ls_shift/su_max .03
_refine_ls_shift/su_mean .0031
_refine_ls_structure_factor_coef F
_refine_ls_weighting_details 'w = 1/[\s^2^(Fo) + 0.00181|Fo|^2^]'
_refine_ls_weighting_scheme calc
_refine_ls_wR_factor_ref .079
_reflns_number_gt 5169
_reflns_number_total 8412
_reflns_threshold_expression 'I > 1.5\s(I)'
_cod_data_source_file oa1095.cif
_cod_data_source_block II
_cod_original_sg_symbol_H-M 'P -1         '
_cod_original_formula_sum 'C32 H58 Cu2 N2 O8 Si4 '
_cod_database_code 2010554

loop_
_symmetry_equiv_pos_as_xyz
x,y,z
-x,-y,-z

loop_
_atom_site_label
_atom_site_fract_x
_atom_site_fract_y
_atom_site_fract_z
_atom_site_U_iso_or_equiv
_atom_site_adp_type
_atom_site_occupancy
_atom_site_type_symbol
Cu1 -.10007(3) -.01009(3) -.95868(3) .05532(10) Uani 1.00 Cu
Si1 -.27360(10) .37650(10) -1.1944(2) .1130(5) Uani 1.00 Si
Si2 .15770(10) .24290(10) -.52670(10) .0919(3) Uani 1.00 Si
O1 -.2106(2) .0936(2) -1.0981(2) .0778(7) Uani 1.00 O
O2 -.0416(2) .1116(2) -1.1633(2) .0725(6) Uani 1.00 O
O3 -.0549(2) .1365(2) -.8262(3) .0806(7) Uani 1.00 O
O4 .1172(3) .1517(2) -.8893(2) .0824(7) Uani 1.00 O
N1 -.2633(3) -.0253(4) -.8793(3) .0884(10) Uani 1.00 N
C1 -.1631(3) .1307(3) -1.1711(3) .0637(7) Uani 1.00 C
C2 -.2580(4) .2098(4) -1.2728(4) .0880(10) Uani 1.00 C
C3 -.320(2) .4042(8) -1.0420(10) .319(8) Uani 1.00 C
C4 -.3940(10) .4687(8) -1.3170(10) .290(6) Uani 1.00 C
C5 -.1162(9) .4185(7) -1.150(2) .302(6) Uani 1.00 C
C6 .0395(4) .1870(3) -.8144(3) .0703(8) Uani 1.00 C
C7 .0630(5) .2913(3) -.6984(4) .0920(10) Uani 1.00 C
C8 .1841(8) .3815(6) -.3964(6) .158(2) Uani 1.00 C
C9 .3179(8) .1508(9) -.5400(8) .186(3) Uani 1.00 C
C10 .0712(10) .1400(8) -.4901(7) .183(3) Uani 1.00 C
C11 -.3480(10) .043(2) -.8310(10) .100(4) Uani .50 C
C12 -.4753(8) .0120(10) -.8051(9) .165(4) Uani 1.00 C
C13 -.4568(7) -.0990(10) -.8522(8) .150(3) Uani 1.00 C
C14 -.3740(9) -.193(2) -.898(2) .167(6) Uani .50 C
C15 -.2696(9) -.1670(10) -.9250(10) .097(4) Uani .50 C
C16 -.340(2) .170(2) -.800(2) .168(6) Uani .50 C
C17 -.3211(10) -.1110(10) -.8913(8) .084(3) Uani .50 C
C18 -.4311(9) .1200(10) -.7690(10) .126(4) Uani .50 C
C19 -.3190(10) .0980(10) -.816(2) .096(4) Uani .50 C
C20 -.271(2) -.2340(10) -.958(2) .137(5) Uani .50 C
H1 -.3438 .1885 -1.3007 .1060 Uiso 1.00 H
H2 -.2262 .1952 -1.3530 .1060 Uiso 1.00 H
H3 -.3242 .4893 -1.0012 .3847 Uiso 1.00 H
H4 -.4031 .3825 -1.0616 .3847 Uiso 1.00 H
H5 -.2530 .3560 -.9773 .3847 Uiso 1.00 H
H6 -.3982 .5537 -1.2770 .3497 Uiso 1.00 H
H7 -.3680 .4520 -1.4011 .3497 Uiso 1.00 H
H8 -.4798 .4488 -1.3381 .3497 Uiso 1.00 H
H9 -.0527 .3706 -1.0833 .3629 Uiso 1.00 H
H10 -.0875 .4045 -1.2308 .3629 Uiso 1.00 H
H11 -.1239 .5038 -1.1077 .3629 Uiso 1.00 H
H12 -.0213 .3406 -.6910 .1106 Uiso 1.00 H
H13 .1124 .3390 -.7191 .1106 Uiso 1.00 H
H14 .2365 .3595 -.3082 .1893 Uiso 1.00 H
H15 .2296 .4279 -.4250 .1893 Uiso 1.00 H
H16 .0998 .4306 -.3882 .1893 Uiso 1.00 H
H17 .3663 .1221 -.4541 .2218 Uiso 1.00 H
H18 .3056 .0826 -.6145 .2218 Uiso 1.00 H
H19 .3680 .2000 -.5582 .2218 Uiso 1.00 H
H20 -.0151 .1843 -.4823 .2197 Uiso 1.00 H
H21 .0613 .0714 -.5647 .2197 Uiso 1.00 H
H22 .1220 .1121 -.4045 .2197 Uiso 1.00 H
H23 -.5434 .0645 -.7652 .1989 Uiso .50 H
H24 -.5334 -.1282 -.8569 .1811 Uiso .50 H
H25 -.3858 -.2753 -.9123 .1965 Uiso .50 H
H26 -.2074 -.2277 -.9664 .1167 Uiso .50 H
H27 -.2576 .1806 -.7323 .1993 Uiso .50 H
H28 -.3470 .1963 -.8830 .1993 Uiso .50 H
H29 -.4124 .2163 -.7626 .1993 Uiso .50 H
H30 -.5073 -.1595 -.8623 .1811 Uiso .50 H
H31 -.5590 .0318 -.7842 .1989 Uiso .50 H
H32 -.4696 .1971 -.7204 .1500 Uiso .50 H
H33 -.2774 .1649 -.8075 .1148 Uiso .50 H
H34 -.3244 -.2889 -.9583 .1633 Uiso .50 H
H35 -.2743 -.2332 -1.0512 .1633 Uiso .50 H
H36 -.1806 -.2614 -.9061 .1633 Uiso .50 H

loop_
_atom_site_aniso_label
_atom_site_aniso_U_11
_atom_site_aniso_U_22
_atom_site_aniso_U_33
_atom_site_aniso_U_12
_atom_site_aniso_U_13
_atom_site_aniso_U_23
Cu1 .0511(2) .0635(2) .0555(2) -.01140(10) .01560(10) .01580(10)
Si1 .1011(8) .0738(7) .1590(10) -.0006(6) .0141(8) .0560(8)
Si2 .1253(9) .0816(6) .0593(5) -.0268(6) .0206(5) -.0058(4)
O1 .0556(10) .094(2) .0890(10) -.0090(10) .0106(10) .0420(10)
O2 .0660(10) .0850(10) .0710(10) -.0027(10) .0187(9) .0350(10)
O3 .0820(10) .0750(10) .0810(10) -.0140(10) .0300(10) -.0040(10)
O4 .109(2) .0800(10) .0700(10) -.0440(10) .0280(10) .0020(10)
N1 .0550(10) .144(3) .080(2) -.024(2) .0160(10) .044(2)
C1 .0640(10) .0610(10) .0630(10) -.0090(10) .0080(10) .0200(10)
C2 .076(2) .092(2) .092(2) -.011(2) -.004(2) .048(2)
C3 .57(2) .107(6) .320(10) -.007(10) .25(2) -.009(7)
C4 .280(10) .159(7) .340(10) .023(7) -.060(10) .162(9)
C5 .181(8) .098(5) .57(3) -.042(5) .010(10) .055(9)
C6 .096(2) .0540(10) .0560(10) -.0180(10) .0120(10) .0090(10)
C7 .135(3) .060(2) .075(2) -.026(2) .023(2) -.001(2)
C8 .223(7) .126(4) .087(3) -.057(5) .004(4) -.022(3)
C9 .156(6) .219(8) .120(5) .008(6) .012(4) -.001(5)
C10 .266(9) .210(7) .116(4) -.113(7) .041(5) .047(5)
C11 .066(5) .160(10) .083(6) -.007(6) .032(4) .037(7)
C12 .122(5) .280(10) .112(5) -.054(7) .017(4) .070(7)
C13 .090(4) .249(10) .123(5) -.031(6) .029(3) .054(6)
C14 .071(5) .26(2) .230(10) -.068(8) .012(7) .160(10)
C15 .066(5) .140(10) .116(8) -.030(6) .033(4) .048(8)
C16 .101(8) .19(2) .180(10) .030(10) .061(8) -.010(10)
C17 .082(5) .121(8) .066(4) -.034(5) .017(4) .034(4)
C18 .081(5) .180(10) .120(7) -.003(6) .058(5) .015(7)
C19 .068(6) .108(10) .119(8) -.009(6) .041(5) .020(7)
C20 .160(10) .094(7) .180(10) -.061(8) .051(9) .032(8)

loop_
_atom_type_symbol
_atom_type_description
_atom_type_scat_dispersion_real
_atom_type_scat_dispersion_imag
_atom_type_scat_source
C C .003 .002
;International Tables for Crystallography
(1992, Vol. C)
;
H H .000 .000
;International Tables for Crystallography
(1992, Vol. C)
;
Cu Cu .320 1.265
;International Tables for Crystallography
(1992, Vol. C)
;
N N .006 .003
;International Tables for Crystallography
(1992, Vol. C)
;
O O .011 .006
;International Tables for Crystallography
(1992, Vol. C)
;
Si Si .082 .070
;International Tables for Crystallography
(1992, Vol. C)
;

loop_
_geom_angle_atom_site_label_1
_geom_angle_atom_site_label_2
_geom_angle_atom_site_label_3
_geom_angle_site_symmetry_1
_geom_angle_site_symmetry_2
_geom_angle_site_symmetry_3
_geom_angle
_geom_angle_publ_flag
Cu1 Cu1 O1 2_553 1_555 1_555 84.40(10) no
Cu1 Cu1 O2 2_553 1_555 2_553 82.80(10) no
Cu1 Cu1 O3 2_553 1_555 1_555 82.10(10) no
Cu1 Cu1 O4 2_553 1_555 2_553 85.20(10) no
Cu1 Cu1 N1 2_553 1_555 1_555 177.50(10) no
O1 Cu1 O2 1_555 1_555 2_553 167.10(10) yes
O1 Cu1 O3 1_555 1_555 1_555 89.40(10) no
O1 Cu1 O4 1_555 1_555 2_553 87.50(10) no
O1 Cu1 N1 1_555 1_555 1_555 97.40(10) no
O2 Cu1 O3 2_553 1_555 1_555 89.80(10) no
O2 Cu1 O4 2_553 1_555 2_553 90.50(10) no
O2 Cu1 N1 2_553 1_555 1_555 95.50(10) no
O3 Cu1 O4 1_555 1_555 2_553 167.20(10) yes
O3 Cu1 N1 1_555 1_555 1_555 96.10(10) no
O4 Cu1 N1 2_553 1_555 1_555 96.70(10) no
C2 Si1 C3 1_555 1_555 1_555 110.1(3) no
C2 Si1 C4 1_555 1_555 1_555 110.5(4) no
C2 Si1 C5 1_555 1_555 1_555 109.2(3) no
C3 Si1 C4 1_555 1_555 1_555 110.3(7) no
C3 Si1 C5 1_555 1_555 1_555 107.4(8) no
C4 Si1 C5 1_555 1_555 1_555 109.2(6) no
C7 Si2 C8 1_555 1_555 1_555 107.7(2) no
C7 Si2 C9 1_555 1_555 1_555 108.6(3) no
C7 Si2 C10 1_555 1_555 1_555 109.6(3) no
C8 Si2 C9 1_555 1_555 1_555 108.9(3) no
C8 Si2 C10 1_555 1_555 1_555 116.1(4) no
C9 Si2 C10 1_555 1_555 1_555 105.6(5) no
Cu1 O1 C1 1_555 1_555 1_555 122.5(2) no
Cu1 O2 C1 2_553 1_555 1_555 124.8(2) no
Cu1 O3 C6 1_555 1_555 1_555 125.9(2) no
Cu1 O4 C6 2_553 1_555 1_555 121.8(2) no
Cu1 N1 C11 1_555 1_555 1_555 137.0(8) no
Cu1 N1 C15 1_555 1_555 1_555 103.5(4) no
Cu1 N1 C17 1_555 1_555 1_555 133.8(6) no
Cu1 N1 C19 1_555 1_555 1_555 108.0(5) no
C11 N1 C15 1_555 1_555 1_555 118.7(8) no
C17 N1 C19 1_555 1_555 1_555 117.7(7) no
O1 C1 O2 1_555 1_555 1_555 125.4(3) yes
O1 C1 C2 1_555 1_555 1_555 117.3(3) no
O2 C1 C2 1_555 1_555 1_555 117.3(3) no
Si1 C2 C1 1_555 1_555 1_555 111.7(2) no
Si1 C2 H1 1_555 1_555 1_555 108.9(3) no
Si1 C2 H2 1_555 1_555 1_555 108.9(3) no
C1 C2 H1 1_555 1_555 1_555 108.9(3) no
C1 C2 H2 1_555 1_555 1_555 108.9(3) no
H1 C2 H2 1_555 1_555 1_555 109.4(4) no
Si1 C3 H3 1_555 1_555 1_555 109.0(10) no
Si1 C3 H4 1_555 1_555 1_555 109.0(10) no
Si1 C3 H5 1_555 1_555 1_555 108.0(10) no
H3 C3 H4 1_555 1_555 1_555 110.0(10) no
H3 C3 H5 1_555 1_555 1_555 108.0(10) no
H4 C3 H5 1_555 1_555 1_555 109.0(10) no
Si1 C4 H6 1_555 1_555 1_555 109.6(8) no
Si1 C4 H7 1_555 1_555 1_555 109.5(8) no
Si1 C4 H8 1_555 1_555 1_555 109.5(8) no
H6 C4 H7 1_555 1_555 1_555 109.0(10) no
H6 C4 H8 1_555 1_555 1_555 109.0(10) no
H7 C4 H8 1_555 1_555 1_555 109.0(10) no
Si1 C5 H9 1_555 1_555 1_555 109.2(10) no
Si1 C5 H10 1_555 1_555 1_555 109.9(9) no
Si1 C5 H11 1_555 1_555 1_555 109.2(9) no
H9 C5 H10 1_555 1_555 1_555 109.0(10) no
H9 C5 H11 1_555 1_555 1_555 108.0(10) no
H10 C5 H11 1_555 1_555 1_555 109.0(10) no
O3 C6 O4 1_555 1_555 1_555 124.8(3) yes
O3 C6 C7 1_555 1_555 1_555 116.8(3) no
O4 C6 C7 1_555 1_555 1_555 118.2(3) no
Si2 C7 C6 1_555 1_555 1_555 113.1(2) no
Si2 C7 H12 1_555 1_555 1_555 108.5(3) no
Si2 C7 H13 1_555 1_555 1_555 108.6(3) no
C6 C7 H12 1_555 1_555 1_555 108.5(4) no
C6 C7 H13 1_555 1_555 1_555 108.5(3) no
H12 C7 H13 1_555 1_555 1_555 109.5(4) no
Si2 C8 H14 1_555 1_555 1_555 109.7(5) no
Si2 C8 H15 1_555 1_555 1_555 109.5(5) no
Si2 C8 H16 1_555 1_555 1_555 109.5(5) no
H14 C8 H15 1_555 1_555 1_555 109.4(7) no
H14 C8 H16 1_555 1_555 1_555 109.5(7) no
H15 C8 H16 1_555 1_555 1_555 109.2(7) no
Si2 C9 H17 1_555 1_555 1_555 109.7(7) no
Si2 C9 H18 1_555 1_555 1_555 109.9(6) no
Si2 C9 H19 1_555 1_555 1_555 109.4(7) no
H17 C9 H18 1_555 1_555 1_555 109.7(9) no
H17 C9 H19 1_555 1_555 1_555 108.9(8) no
H18 C9 H19 1_555 1_555 1_555 109.2(9) no
Si2 C10 H20 1_555 1_555 1_555 109.3(6) no
Si2 C10 H21 1_555 1_555 1_555 109.5(5) no
Si2 C10 H22 1_555 1_555 1_555 109.5(6) no
H20 C10 H21 1_555 1_555 1_555 109.4(8) no
H20 C10 H22 1_555 1_555 1_555 109.4(7) no
H21 C10 H22 1_555 1_555 1_555 109.8(9) no
N1 C11 C12 1_555 1_555 1_555 128.0(10) no
N1 C11 C16 1_555 1_555 1_555 115.0(10) no
C12 C11 C16 1_555 1_555 1_555 115.0(10) no
C11 C12 C13 1_555 1_555 1_555 98.4(10) no
C11 C12 H23 1_555 1_555 1_555 130.0(10) no
C13 C12 C18 1_555 1_555 1_555 148.7(10) no
C13 C12 H23 1_555 1_555 1_555 131.0(10) no
C13 C12 H31 1_555 1_555 1_555 105.0(10) no
C18 C12 H31 1_555 1_555 1_555 105.0(10) no
C12 C13 C14 1_555 1_555 1_555 144.9(10) no
C12 C13 C17 1_555 1_555 1_555 98.3(9) no
C12 C13 H24 1_555 1_555 1_555 107.6(9) no
C12 C13 H30 1_555 1_555 1_555 130.9(9) no
C14 C13 H24 1_555 1_555 1_555 107.6(10) no
C17 C13 H30 1_555 1_555 1_555 130.8(10) no
C13 C14 C15 1_555 1_555 1_555 116.0(10) no
C13 C14 H25 1_555 1_555 1_555 121.7(10) no
C15 C14 H25 1_555 1_555 1_555 121.0(10) no
N1 C15 C14 1_555 1_555 1_555 112.0(10) no
N1 C15 H26 1_555 1_555 1_555 123.9(8) no
C14 C15 H26 1_555 1_555 1_555 123.0(10) no
C11 C16 H27 1_555 1_555 1_555 108.0(10) no
C11 C16 H28 1_555 1_555 1_555 109.0(10) no
C11 C16 H29 1_555 1_555 1_555 108.0(10) no
H27 C16 H28 1_555 1_555 1_555 110(2) no
H27 C16 H29 1_555 1_555 1_555 109.0(10) no
H28 C16 H29 1_555 1_555 1_555 110.0(10) no
N1 C17 C13 1_555 1_555 1_555 126.8(9) no
N1 C17 C20 1_555 1_555 1_555 119.4(9) no
C13 C17 C20 1_555 1_555 1_555 113.6(8) no
C12 C18 C19 1_555 1_555 1_555 106.0(10) no
C12 C18 H32 1_555 1_555 1_555 127.0(10) no
C19 C18 H32 1_555 1_555 1_555 126.0(10) no
N1 C19 C18 1_555 1_555 1_555 121.0(10) no
N1 C19 H33 1_555 1_555 1_555 118.0(10) no
C18 C19 H33 1_555 1_555 1_555 119.0(10) no
C17 C20 H34 1_555 1_555 1_555 109.0(10) no
C17 C20 H35 1_555 1_555 1_555 109.0(10) no
C17 C20 H36 1_555 1_555 1_555 109.0(10) no
H34 C20 H35 1_555 1_555 1_555 109.0(10) no
H34 C20 H36 1_555 1_555 1_555 109.0(10) no
H35 C20 H36 1_555 1_555 1_555 109.0(10) no

loop_
_geom_bond_atom_site_label_1
_geom_bond_atom_site_label_2
_geom_bond_site_symmetry_1
_geom_bond_site_symmetry_2
_geom_bond_distance
_geom_bond_publ_flag
Cu1 Cu1 1_555 2_553 2.6640(10) yes
Cu1 O1 1_555 1_555 1.977(2) yes
Cu1 O2 1_555 2_553 1.960(2) yes
Cu1 O3 1_555 1_555 1.953(2) yes
Cu1 O4 1_555 2_553 1.965(2) yes
Cu1 N1 1_555 1_555 2.244(3) yes
Si1 C2 1_555 1_555 1.876(4) no
Si1 C3 1_555 1_555 1.740(10) no
Si1 C4 1_555 1_555 1.816(7) no
Si1 C5 1_555 1_555 1.783(10) no
Si2 C7 1_555 1_555 1.873(4) no
Si2 C8 1_555 1_555 1.835(5) no
Si2 C9 1_555 1_555 1.816(8) no
Si2 C10 1_555 1_555 1.861(7) no
O1 C1 1_555 1_555 1.243(4) yes
O2 C1 1_555 1_555 1.261(4) yes
O3 C6 1_555 1_555 1.264(4) yes
O4 C6 1_555 1_555 1.254(4) yes
N1 C11 1_555 1_555 1.200(10) no
N1 C15 1_555 1_555 1.60(2) no
N1 C17 1_555 1_555 1.263(10) no
N1 C19 1_555 1_555 1.47(2) no
C1 C2 1_555 1_555 1.507(4) no
C2 H1 1_555 1_555 .960 no
C2 H2 1_555 1_555 .960 no
C3 H3 1_555 1_555 .961 no
C3 H4 1_555 1_555 .950 no
C3 H5 1_555 1_555 .967 no
C4 H6 1_555 1_555 .958 no
C4 H7 1_555 1_555 .961 no
C4 H8 1_555 1_555 .962 no
C5 H9 1_555 1_555 .965 no
C5 H10 1_555 1_555 .951 no
C5 H11 1_555 1_555 .964 no
C6 C7 1_555 1_555 1.482(4) no
C7 H12 1_555 1_555 .960 no
C7 H13 1_555 1_555 .960 no
C8 H14 1_555 1_555 .958 no
C8 H15 1_555 1_555 .962 no
C8 H16 1_555 1_555 .961 no
C9 H17 1_555 1_555 .960 no
C9 H18 1_555 1_555 .957 no
C9 H19 1_555 1_555 .967 no
C10 H20 1_555 1_555 .963 no
C10 H21 1_555 1_555 .958 no
C10 H22 1_555 1_555 .958 no
C11 C12 1_555 1_555 1.630(10) no
C11 C16 1_555 1_555 1.43(2) no
C12 C13 1_555 1_555 1.240(10) no
C12 C18 1_555 1_555 1.37(2) no
C12 H23 1_555 1_555 .962 no
C12 H31 1_555 1_555 .961 no
C13 C14 1_555 1_555 1.31(2) no
C13 C17 1_555 1_555 1.620(10) no
C13 H24 1_555 1_555 .959 no
C13 H30 1_555 1_555 .960 no
C14 C15 1_555 1_555 1.370(10) no
C14 H25 1_555 1_555 .962 no
C15 H26 1_555 1_555 .961 no
C16 H27 1_555 1_555 .958 no
C16 H28 1_555 1_555 .949 no
C16 H29 1_555 1_555 .961 no
C17 C20 1_555 1_555 1.46(2) no
C18 C19 1_555 1_555 1.400(10) no
C18 H32 1_555 1_555 .964 no
C19 H33 1_555 1_555 .962 no
C20 H34 1_555 1_555 .957 no
C20 H35 1_555 1_555 .960 no
C20 H36 1_555 1_555 .963 no
